data_4116559
loop_
_publ_author_name
'Fabien Renaud'
'Claude Piguet'
'G\'erald Bernardinelli'
'Jean-Claude B\"unzli'
'G\'erard Hopfgartner'

_publ_contact_author
;
     Dr G\'erald Bernardinelli
     Laboratoire de Cristallographie
     Universit\'e de Gen\`eve
     24, quai E. Ansermet
     CH - 1211 Gen\`eve 4
     Switzerland
;
_publ_contact_author_email gerald.bernardinelli@cryst.unige.ch
_publ_contact_author_fax '(+[41] 22) 702 61 08'
_publ_contact_author_phone '(+[41] 22) 702 62 02'
_publ_section_title
;
 Nine-Coordinate Lanthanide Podates with Predetermined Structural and
 Electronic Properties: Facial Organization of Unsymmetrical Tridentate
 Binding Units by a Protonated Covalent Tripod
;
_journal_name_full 'Journal of the American Chemical Society'
_journal_page_first 9326
_journal_page_last 9342
_journal_paper_doi 10.1021/ja990898w
_journal_volume 121
_journal_year 1999
_chemical_formula_sum 'C46 H62.5 Eu F15 N10.5 O15 P S3'
_chemical_formula_weight 1566.6
_chemical_name_systematic
;
{4,4',4"-[nitrilotris-[2,1-ethanediyl(N-methylcarboxamido)]]tris[2-(6-N,N 
diethylcarboxamidopyridine)]} Europium(III) tris(trifluoromethanesulfonate)-
hexafluorophosphate hemi acetonitrile.
;
_space_group_IT_number 148
_symmetry_cell_setting trigonal
_symmetry_space_group_name_Hall '-R 3'
_symmetry_space_group_name_H-M 'R -3 :H'
_audit_conform_dict_name cif_core.dic
_audit_conform_dict_version 2.0.1
_audit_creation_date 1999-03-23
_audit_creation_method from_xtal_archive_file_using_CIFIO
_audit_update_record 1999-03-23
_cell_angle_alpha 90.00000
_cell_angle_beta 90.00000
_cell_angle_gamma 120.0000
_cell_formula_units_Z 6
_cell_length_a 13.2949(5)
_cell_length_b 13.2949(5)
_cell_length_c 61.020(3)
_cell_measurement_reflns_used 25
_cell_measurement_temperature 200
_cell_measurement_theta_max 29.5
_cell_measurement_theta_min 22.5
_cell_volume 9340.6(7)
_computing_cell_refinement xtal_latcon
_computing_data_collection Stoe_Stadi-4
_computing_data_reduction xtal_REFCAL_LSABS__SORTRF
_computing_molecular_graphics xtal_gx3
_computing_publication_material xtal_CIFIO
_computing_structure_refinement xtal_CRYLSQ
_computing_structure_solution multan_87
_diffrn_measurement_device_type Stoe_Stadi-4_4-circle_diffractometer
_diffrn_measurement_method \w-2\q_scans
_diffrn_radiation_type CuK\a
_diffrn_radiation_wavelength 1.54183
_diffrn_reflns_av_R_equivalents .049
_diffrn_reflns_limit_h_max 12
_diffrn_reflns_limit_h_min -11
_diffrn_reflns_limit_k_max 13
_diffrn_reflns_limit_k_min -13
_diffrn_reflns_limit_l_max 64
_diffrn_reflns_limit_l_min -64
_diffrn_reflns_number 5173
_diffrn_reflns_theta_max 54.35
_diffrn_standards_decay_% 0
_diffrn_standards_interval_time 45
_diffrn_standards_number 2
_exptl_absorpt_coefficient_mu 9.431
_exptl_absorpt_correction_T_max .366908
_exptl_absorpt_correction_T_min .128345
_exptl_absorpt_correction_type Analytical_integration
_exptl_absorpt_process_details xtal_lsabs
_exptl_crystal_colour colorless
_exptl_crystal_density_diffrn 1.671
_exptl_crystal_density_meas ?
_exptl_crystal_description prism
_exptl_crystal_size_max 0.44
_exptl_crystal_size_mid 0.23
_exptl_crystal_size_min 0.123
_refine_diff_density_max 1.021
_refine_diff_density_min -.982
_refine_ls_abs_structure_details none
_refine_ls_extinction_coef 2612(332)
_refine_ls_extinction_method Zachariasen
_refine_ls_goodness_of_fit_ref 2.687
_refine_ls_hydrogen_treatment calculated
_refine_ls_number_parameters 285
_refine_ls_number_reflns 2179
_refine_ls_R_factor_gt .065
_refine_ls_shift/su_max 1.972
_refine_ls_structure_factor_coef F
_refine_ls_weighting_details \w=1/[\s^2(Fo)+0.0001(Fo^2)]
_refine_ls_weighting_scheme calc
_refine_ls_wR_factor_ref .062
_reflns_number_gt 2179
_reflns_number_total 2552
_reflns_threshold_expression refl_observed_if_F____>_4.00_sigma(F___)
_cod_data_source_file ja990898w.cif
_cod_data_source_block ABIE
_cod_depositor_comments
;
The following automatic conversions were performed:

'_exptl_crystal_density_meas' value 'not_measured' was changed to '?'
- the value is perceived as not measured.

Automatic conversion script
Id: cif_fix_values 3008 2015-01-20 13:52:24Z robertas 
;
_cod_original_cell_volume 9340.6(9)
_cod_original_sg_symbol_H-M 'R -3'
_cod_original_formula_sum
;
C46 H62.5 N10.5 O15 P F15 S3 Eu 
;
_cod_database_code 4116559

loop_
_symmetry_equiv_pos_as_xyz
+x,+y,+z
-y,+x-y,+z
-x+y,-x,+z
-x,-y,-z
+y,-x+y,-z
+x-y,+x,-z
2/3+x,1/3+y,1/3+z
1/3+x,2/3+y,2/3+z
2/3-y,1/3+x-y,1/3+z
1/3-y,2/3+x-y,2/3+z
2/3-x+y,1/3-x,1/3+z
1/3-x+y,2/3-x,2/3+z
2/3-x,1/3-y,1/3-z
1/3-x,2/3-y,2/3-z
2/3+y,1/3-x+y,1/3-z
1/3+y,2/3-x+y,2/3-z
2/3+x-y,1/3+x,1/3-z
1/3+x-y,2/3+x,2/3-z

loop_
_atom_site_label
_atom_site_fract_x
_atom_site_fract_y
_atom_site_fract_z
_atom_site_U_iso_or_equiv
_atom_site_occupancy
_atom_site_adp_type
Eu .00000 .00000 .41615(2) .0404(5) 1.00000 Uani
O1 .0982(6) -.0377(6) .38698(10) .046(4) 1.00000 Uani
O2 .0911(7) .1498(6) .44317(10) .055(4) 1.00000 Uani
N1 .00000 .00000 .3452(2) .047(7) 1.00000 Uani
N2 .2535(7) .0281(7) .36439(13) .046(5) 1.00000 Uani
N3 .2229(7) .1177(7) .41661(12) .043(5) 1.00000 Uani
N4 .2423(9) .3131(9) .45684(16) .076(6) 1.00000 Uani
C1 .1200(8) .0349(9) .33653(14) .049(6) 1.00000 Uani
C2 .1739(9) -.0347(8) .34610(15) .050(6) 1.00000 Uani
C3 .2068(10) .0188(9) .38400(16) .045(6) 1.00000 Uani
C4 .2781(9) .0783(8) .40374(15) .045(6) 1.00000 Uani
C5 .3863(10) .0927(10) .40949(18) .065(7) 1.00000 Uani
C6 .4359(10) .1505(11) .42902(19) .070(7) 1.00000 Uani
C7 .3811(10) .1933(9) .44136(16) .057(6) 1.00000 Uani
C8 .2753(9) .1764(8) .43452(15) .045(6) 1.00000 Uani
C9 .1980(10) .2149(9) .44554(15) .053(6) 1.00000 Uani
C10 .151(3) .345(3) .4652(5) .090(10) .60000 Uiso
C10' .168(4) .335(4) .4713(5) .069(13) .40000 Uiso
C11 .097(3) .275(3) .4853(5) .128(10) .60000 Uiso
C11' .122(4) .399(4) .4563(7) .130(15) .40000 Uiso
C12 .3615(15) .4069(13) .4556(3) .120(12) 1.00000 Uani
C13 .4225(18) .4383(19) .4744(4) .189(19) 1.00000 Uani
C14 .3741(9) .1057(9) .35883(16) .056(6) 1.00000 Uani
S1a .3714(3) .3950(3) .38144(5) .0733(18) 1.00000 Uani
O1a .4374(7) .3700(7) .39741(13) .089(5) 1.00000 Uani
O2a .3001(7) .2910(7) .36896(14) .087(6) 1.00000 Uani
O3a .4490(7) .4810(9) .36688(14) .110(6) 1.00000 Uani
C1a .3044(13) .4398(14) .3919(3) .34(4) 1.00000 Uani
F1a .2444(11) .4511(10) .3763(2) .226(10) 1.00000 Uani
F2a .2449(12) .3671(9) .40562(16) .211(9) 1.00000 Uani
F3a .3781(18) .5475(14) .4017(4) .55(3) 1.00000 Uani
P1b .66659 .33330 .48537(11) .074(4) 1.00000 Uani
F1b .66667 .33333 .4615(4) .196(16) 1.00000 Uani
F2b .66667 .33333 .5100(6) .38(4) .90000 Uani
F3b .7394(16) .2843(17) .4890(3) .203(12) 1.00000 Uani
F4b .612(5) .403(4) .4774(9) .25(5) .36700 Uani
N1c .66663 .33326 .3217(11) .16(6) .50000 Uani
C1c .66663 .33326 .3006(15) .10(5) .50000 Uani
C2c .66663 .33326 .2805(12) .10(4) .50000 Uani
H01 .00000 .00000 .36331 .05000 1.00000 Uiso
H11 .11291 .02238 .31883 .05000 1.00000 Uiso
H12 .17761 .12643 .34022 .05000 1.00000 Uiso
H21 .10452 -.11816 .35206 .05000 1.00000 Uiso
H22 .22207 -.04935 .33324 .05000 1.00000 Uiso
H5 .43021 .06001 .39909 .05000 1.00000 Uiso
H6 .51907 .16119 .43434 .05000 1.00000 Uiso
H7 .42006 .24015 .45654 .05000 1.00000 Uiso
H101 .18904 .43476 .46838 .05000 .60000 Uiso
H102 .08193 .31800 .45248 .05000 .60000 Uiso
H111 .05677 .18105 .48198 .05000 .60000 Uiso
H112 .16389 .29780 .49788 .05000 .60000 Uiso
H113 .03138 .29405 .49111 .05000 .60000 Uiso
H101' .09993 .26141 .47874 .05000 .40000 Uiso
H102' .22364 .39866 .48475 .05000 .40000 Uiso
H111' .19402 .47996 .44926 .05000 .40000 Uiso
H112' .07032 .34272 .44325 .05000 .40000 Uiso
H113' .07060 .42105 .46724 .05000 .40000 Uiso
H121 .40730 .38080 .44414 .05000 1.00000 Uiso
H122 .36082 .48308 .44923 .05000 1.00000 Uiso
H131 .37581 .46332 .48595 .05000 1.00000 Uiso
H132 .42230 .36105 .48085 .05000 1.00000 Uiso
H133 .51132 .50791 .47357 .05000 1.00000 Uiso
H141 .40643 .05447 .35075 .05000 1.00000 Uiso
H142 .37714 .17040 .34744 .05000 1.00000 Uiso
H143 .43288 .15230 .37234 .05000 1.00000 Uiso

loop_
_atom_site_aniso_label
_atom_site_aniso_U_11
_atom_site_aniso_U_22
_atom_site_aniso_U_33
_atom_site_aniso_U_12
_atom_site_aniso_U_13
_atom_site_aniso_U_23
Eu .0401(5) .0401(5) .0410(6) .0201(3) .00000 .00000
O1 .047(5) .041(4) .054(5) .025(4) .005(4) -.002(4)
O2 .051(5) .050(5) .059(5) .020(4) .004(4) -.006(4)
N1 .053(6) .053(6) .035(8) .027(3) .00000 .00000
N2 .051(6) .048(6) .048(6) .033(5) .001(5) -.002(5)
N3 .042(5) .043(6) .048(5) .023(5) .001(5) .002(5)
N4 .058(7) .077(8) .089(8) .031(7) -.012(6) -.036(7)
C1 .038(6) .061(7) .045(6) .022(6) .001(5) .002(6)
C2 .055(7) .045(7) .051(7) .026(6) .008(6) -.007(6)
C3 .055(8) .034(7) .055(7) .028(6) -.007(6) -.006(6)
C4 .048(7) .044(7) .045(6) .024(6) -.004(6) .005(5)
C5 .061(8) .086(9) .069(8) .053(8) .006(7) .004(7)
C6 .053(8) .096(10) .062(8) .038(8) -.019(7) .007(8)
C7 .059(8) .063(8) .047(7) .030(7) -.011(6) -.003(6)
C8 .048(7) .040(7) .046(6) .020(6) -.008(6) .000(6)
C9 .058(8) .049(8) .045(7) .022(7) -.002(6) -.014(6)
C12 .120(15) .087(12) .142(15) .045(11) -.060(12) -.069(11)
C13 .142(19) .20(3) .25(3) .098(17) -.031(19) -.11(3)
C14 .044(7) .066(8) .056(7) .025(6) .008(6) -.005(6)
S1a .067(3) .056(3) .081(3) .0188(18) -.0074(19) .0122(18)
O1a .085(7) .081(6) .094(6) .036(6) -.030(6) .020(5)
O2a .066(6) .077(6) .114(7) .033(5) -.028(5) -.045(6)
O3a .061(6) .132(9) .118(8) .033(6) .019(6) .078(7)
C1a .13(3) .52(7) .33(5) .14(4) .13(3) .37(6)
F1a .200(13) .180(12) .189(11) .014(10) -.059(10) .069(10)
F2a .304(16) .124(9) .114(8) .038(10) -.060(10) .002(7)
F3a .48(4) .221(18) .48(4) -.18(3) -.28(4) .106(19)
P1b .068(3) .068(3) .087(5) .0339(14) .00000 .00000
F1b .231(16) .231(16) .125(17) .115(8) .00000 .00000
F2b .47(5) .47(5) .18(4) .24(3) .00000 .00000
F3b .243(18) .242(16) .213(14) .188(16) -.113(12) -.089(12)
F4b .23(5) .13(4) .38(8) .08(4) -.11(5) -.03(4)
N1c .12(3) .12(3) .26(12) .058(14) .00000 .00000
C1c .04(2) .04(2) .23(10) .020(10) .00000 .00000
C2c .06(3) .06(3) .17(6) .031(12) .00000 .00000

loop_
_atom_type_symbol
_atom_type_scat_source
_atom_type_scat_dispersion_real
_atom_type_scat_dispersion_imag
C Int._Tables_Vol_IV_Tables_2.2B_and_2.3.1 .017 .009
H Int._Tables_Vol_IV_Tables_2.2B_and_2.3.1 0 0
O Int._Tables_Vol_IV_Tables_2.2B_and_2.3.1 .047 .032
N Int._Tables_Vol_IV_Tables_2.2B_and_2.3.1 .029 .018
P Int._Tables_Vol_IV_Tables_2.2B_and_2.3.1 .283 .434
S Int._Tables_Vol_IV_Tables_2.2B_and_2.3.1 .319 .557
Eu Int._Tables_Vol_IV_Tables_2.2B_and_2.3.1 -7.718 11.276
F Int._Tables_Vol_IV_Tables_2.2B_and_2.3.1 .069 .053

loop_
_exptl_crystal_face_index_h
_exptl_crystal_face_index_k
_exptl_crystal_face_index_l
_exptl_crystal_face_perp_dist
1 0 0 0.220(5)
-1 0 0 0.220(5)
0 0 1 0.062(5)
0 0 -1 0.062(5)
-1 2 2 0.115(5)
1 -2 -2 0.115(5)

loop_
_geom_angle_atom_site_label_1
_geom_angle_atom_site_label_2
_geom_angle_atom_site_label_3
_geom_angle_site_symmetry_1
_geom_angle_site_symmetry_3
_geom_angle
O1 Eu O2 . . 125.5(3)
O1 Eu N3 . . 63.5(3)
O1 Eu O1 . 2 71.2(4)
O1 Eu O2 . 2 153.1(4)
O1 Eu N3 . 2 131.6(3)
O1 Eu O1 . 3 71.2(4)
O1 Eu O2 . 3 93.2(4)
O1 Eu N3 . 3 78.9(4)
O2 Eu N3 . . 62.4(3)
O2 Eu O1 . 2 93.2(3)
O2 Eu O2 . 2 77.8(3)
O2 Eu N3 . 2 74.5(3)
O2 Eu O1 . 3 153.1(4)
O2 Eu O2 . 3 77.8(3)
O2 Eu N3 . 3 135.1(3)
N3 Eu O1 . 2 78.9(3)
N3 Eu O2 . 2 135.1(3)
N3 Eu N3 . 2 120.0(4)
N3 Eu O1 . 3 131.6(4)
N3 Eu O2 . 3 74.5(4)
N3 Eu N3 . 3 120.0(5)
O1 Eu O2 2 2 125.5(5)
O1 Eu N3 2 2 63.5(4)
O1 Eu O1 2 3 71.2(3)
O1 Eu O2 2 3 153.1(4)
O1 Eu N3 2 3 131.6(3)
O2 Eu N3 2 2 62.4(5)
O2 Eu O1 2 3 93.2(3)
O2 Eu O2 2 3 77.8(5)
O2 Eu N3 2 3 74.5(5)
N3 Eu O1 2 3 78.9(4)
N3 Eu O2 2 3 135.1(4)
N3 Eu N3 2 3 120.0(5)
O1 Eu O2 3 3 125.5(3)
O1 Eu N3 3 3 63.5(4)
O2 Eu N3 3 3 62.4(4)
Eu O1 C3 . . 124.1(6)
Eu O2 C9 . . 125.7(8)
C1 N1 H01 . . 110.5(6)
C1 N1 C1 . 2 108.4(8)
C1 N1 C1 . 3 108.4(10)
H01 N1 C1 . 2 110.5(7)
H01 N1 C1 . 3 110.5(6)
C1 N1 C1 2 3 108.4(10)
C2 N2 C3 . . 117.4(8)
C2 N2 C14 . . 116.8(8)
C3 N2 C14 . . 125.3(8)
Eu N3 C4 . . 116.3(5)
Eu N3 C8 . . 118.4(7)
C4 N3 C8 . . 118.9(10)
C9 N4 C10 . . 114.6(13)
C9 N4 C10' . . 119.8(16)
C9 N4 C12 . . 125.1(13)
C10 N4 C10' . . 18(2)
C10 N4 C12 . . 116.7(15)
C10' N4 C12 . . 115.0(17)
N1 C1 C2 . . 114.6(8)
N2 C2 C1 . . 111.3(9)
O1 C3 N2 . . 121.9(9)
O1 C3 C4 . . 115.7(9)
N2 C3 C4 . . 122.4(9)
N3 C4 C3 . . 110.6(10)
N3 C4 C5 . . 121.6(9)
C3 C4 C5 . . 127.8(12)
C4 C5 C6 . . 117.5(13)
C5 C6 C7 . . 120.1(13)
C6 C7 C8 . . 119.0(10)
N3 C8 C7 . . 122.8(12)
N3 C8 C9 . . 108.7(10)
C7 C8 C9 . . 128.4(9)
O2 C9 N4 . . 122.2(13)
O2 C9 C8 . . 116.3(9)
N4 C9 C8 . . 121.5(10)
N4 C10 C11 . . 107(3)
N4 C10' C11' . . 104(3)
N4 C12 C13 . . 116.9(15)
O1a S1a O2a . . 108.5(6)
O1a S1a O3a . . 109.1(6)
O1a S1a C1a . . 111.3(8)
O2a S1a O3a . . 108.0(6)
O2a S1a C1a . . 112.5(7)
O3a S1a C1a . . 107.2(8)
S1a C1a F1a . . 105.3(13)
S1a C1a F2a . . 105.3(16)
S1a C1a F3a . . 110.4(15)
F1a C1a F2a . . 113.7(14)
F1a C1a F3a . . 110.6(18)
F2a C1a F3a . . 111.2(15)
F1b P1b F2b . . 180.0000
F1b P1b F3b . . 98.9(7)
F1b P1b F4b . . 71(3)
F1b P1b F3b . 2_655 98.9(7)
F1b P1b F4b . 2_655 71(3)
F1b P1b F3b . 3_665 98.9(7)
F1b P1b F4b . 3_665 71(3)
F2b P1b F3b . . 81.1(7)
F2b P1b F4b . . 109(3)
F2b P1b F3b . 2_655 81.1(7)
F2b P1b F4b . 2_655 109(3)
F2b P1b F3b . 3_665 81.1(7)
F2b P1b F4b . 3_665 109(3)
F3b P1b F4b . . 166(2)
F3b P1b F3b . 2_655 117.6(14)
F3b P1b F4b . 2_655 75(4)
F3b P1b F3b . 3_665 117.7(15)
F3b P1b F4b . 3_665 56(4)
F4b P1b F3b . 2_655 56(2)
F4b P1b F4b . 2_655 110(4)
F4b P1b F3b . 3_665 75(3)
F4b P1b F4b . 3_665 110(4)
F3b P1b F4b 2_655 2_655 166(4)
F3b P1b F3b 2_655 3_665 117.7(17)
F3b P1b F4b 2_655 3_665 75(3)
F4b P1b F3b 2_655 3_665 56(3)
F4b P1b F4b 2_655 3_665 110(4)
F3b P1b F4b 3_665 3_665 166(3)
P1b F3b F4b . 3_665 65(5)
P1b F4b F3b . 2_655 59(4)
C1c N1c N1c . 14_655 180.0000
N1c C1c C2c . . 180.00(10)

loop_
_geom_bond_atom_site_label_1
_geom_bond_atom_site_label_2
_geom_bond_site_symmetry_2
_geom_bond_distance
Eu O1 . 2.404(8)
Eu O2 . 2.395(7)
Eu N3 . 2.568(8)
Eu O1 2 2.404(11)
Eu O2 2 2.395(7)
Eu N3 2 2.568(17)
Eu O1 3 2.404(9)
Eu O2 3 2.395(12)
Eu N3 3 2.568(8)
O1 C3 . 1.264(13)
O2 C9 . 1.249(13)
N1 C1 . 1.517(12)
N1 H01 . 1.103(13)
N1 C1 2 1.52(3)
N1 C1 3 1.517(11)
N2 C2 . 1.476(12)
N2 C3 . 1.325(14)
N2 C14 . 1.448(12)
N3 C4 . 1.347(16)
N3 C8 . 1.321(12)
N4 C9 . 1.326(15)
N4 C10 . 1.56(5)
N4 C10' . 1.46(5)
N4 C12 . 1.448(17)
C1 C2 . 1.541(19)
C3 C4 . 1.492(13)
C4 C5 . 1.398(18)
C5 C6 . 1.393(16)
C6 C7 . 1.36(3)
C7 C8 . 1.374(18)
C8 C9 . 1.51(2)
C10 C10' . .49(6)
C10 C11 . 1.49(4)
C10' C11' . 1.57(8)
C12 C13 . 1.35(3)
S1a O1a . 1.456(11)
S1a O2a . 1.442(8)
S1a O3a . 1.408(9)
S1a C1a . 1.45(3)
C1a F1a . 1.30(3)
C1a F2a . 1.223(17)
C1a F3a . 1.40(3)
P1b F1b . 1.46(3)
P1b F2b . 1.50(4)
P1b F3b . 1.43(3)
P1b F4b . 1.51(7)
P1b F3b 2_655 1.43(4)
P1b F4b 2_655 1.51(10)
P1b F3b 3_665 1.43(4)
P1b F4b 3_665 1.51(10)
F3b F4b 3_665 1.38(6)
N1c C1c . 1.29(11)
N1c N1c 14_655 1.41(9)
C1c C2c . 1.23(12)

loop_
_geom_torsion_atom_site_label_1
_geom_torsion_atom_site_label_2
_geom_torsion_atom_site_label_3
_geom_torsion_atom_site_label_4
_geom_torsion_site_symmetry_1
_geom_torsion
O2 Eu O1 C3 . 1.1(10)
N3 Eu O1 C3 . -5.4(9)
O1 Eu O1 C3 2 81.3(9)
O2 Eu O1 C3 2 -145.5(9)
N3 Eu O1 C3 2 102.3(9)
O1 Eu O1 C3 3 157.2(10)
O2 Eu O1 C3 3 -76.3(9)
N3 Eu O1 C3 3 -137.3(10)
O1 Eu O2 C9 . -6.2(11)
N3 Eu O2 C9 . .3(9)
O1 Eu O2 C9 2 -75.3(10)
O2 Eu O2 C9 2 159.0(10)
N3 Eu O2 C9 2 -136.7(10)
O1 Eu O2 C9 3 -128.3(10)
O2 Eu O2 C9 3 79.0(10)
N3 Eu O2 C9 3 106.2(10)
O1 Eu N3 C4 . -15.4(7)
O1 Eu N3 C8 . -167.2(10)
O2 Eu N3 C4 . 170.5(8)
O2 Eu N3 C8 . 18.8(8)
O1 Eu N3 C4 2 -89.8(8)
O1 Eu N3 C8 2 118.4(9)
O2 Eu N3 C4 2 140.3(9)
O2 Eu N3 C8 2 -11.5(12)
N3 Eu N3 C4 2 -140.1(7)
N3 Eu N3 C8 2 68.1(9)
O1 Eu N3 C4 3 -37.7(9)
O1 Eu N3 C8 3 170.5(8)
O2 Eu N3 C4 3 86.3(8)
O2 Eu N3 C8 3 -65.4(9)
N3 Eu N3 C4 3 42.1(8)
N3 Eu N3 C8 3 -109.7(9)
Eu O1 C3 N2 . -153.8(9)
Eu O1 C3 C4 . 23.5(15)
Eu O2 C9 N4 . 162.8(8)
Eu O2 C9 C8 . -16.5(14)
H01 N1 C1 C2 . 51.9(8)
C1 N1 C1 C2 2 173.2(9)
C1 N1 C1 C2 3 -69.3(11)
C3 N2 C2 C1 . 82.6(12)
C14 N2 C2 C1 . -90.0(12)
C2 N2 C3 O1 . -2.7(18)
C2 N2 C3 C4 . -179.9(11)
C14 N2 C3 O1 . 169.3(12)
C14 N2 C3 C4 . -8(2)
Eu N3 C4 C3 . 30.6(10)
Eu N3 C4 C5 . -148.2(8)
C8 N3 C4 C3 . -177.7(8)
C8 N3 C4 C5 . 3.5(14)
Eu N3 C8 C7 . 147.1(8)
Eu N3 C8 C9 . -31.2(11)
C4 N3 C8 C7 . -4.0(14)
C4 N3 C8 C9 . 177.8(8)
C10 N4 C9 O2 . -4.8(19)
C10 N4 C9 C8 . 174.5(15)
C10' N4 C9 O2 . 15(3)
C10' N4 C9 C8 . -166(3)
C12 N4 C9 O2 . -162.6(14)
C12 N4 C9 C8 . 17(2)
C9 N4 C10 C11 . 80(2)
C12 N4 C10 C11 . -119.9(18)
C9 N4 C10' C11' . -91(3)
C12 N4 C10' C11' . 87(3)
C9 N4 C12 C13 . -122(3)
C10 N4 C12 C13 . 80(3)
C10' N4 C12 C13 . 60(4)
N1 C1 C2 N2 . -97.0(9)
O1 C3 C4 N3 . -35.4(14)
O1 C3 C4 C5 . 143.4(12)
N2 C3 C4 N3 . 142.0(12)
N2 C3 C4 C5 . -39.3(18)
N3 C4 C5 C6 . -.6(16)
C3 C4 C5 C6 . -179.2(10)
C4 C5 C6 C7 . -1.8(17)
C5 C6 C7 C8 . 1.4(17)
C6 C7 C8 N3 . 1.5(16)
C6 C7 C8 C9 . 179.5(10)
N3 C8 C9 O2 . 30.9(13)
N3 C8 C9 N4 . -148.3(10)
C7 C8 C9 O2 . -147.2(11)
C7 C8 C9 N4 . 33.5(17)
O1a S1a C1a F1a . -175.9(8)
O1a S1a C1a F2a . -55.4(12)
O1a S1a C1a F3a . 64.7(15)
O2a S1a C1a F1a . -53.8(12)
O2a S1a C1a F2a . 66.6(13)
O2a S1a C1a F3a . -173.2(13)
O3a S1a C1a F1a . 64.8(10)
O3a S1a C1a F2a . -174.8(10)
O3a S1a C1a F3a . -54.6(16)
